data_4333543
loop_
_publ_author_name
'Nathalie S\'egaud'
'Jean-No\"el Rebilly'
'Katell S\'en\'echal-David'
'R\'egis Guillot'
'Laurianne Billon'
'Jean-Pierre Baltaze'
'Jonathan Farjon'
'Olivia Reinaud'
'Fr\'ed\'eric Banse'

_publ_contact_author_address
;Institut de Chimie Mol\'eculaire et des Mat\'eriaux d'Orsay,
UMR CNRS 8182,
b\^at. 420,
Universit\'e Paris Sud-11,
91405 Orsay,
FRANCE.
;
_publ_contact_author_email frederic.banse@u-psud.fr
_publ_contact_author_name 'Fr\'ed\'eric Banse'
_publ_section_title
;
 Iron Coordination Chemistry with New Ligands Containing Triazole and
 Pyridine Moieties. Comparison of the Coordination Ability of the N-Donors
;
_journal_name_full 'Inorganic Chemistry'
_journal_page_first 691
_journal_page_last 700
_journal_paper_doi 10.1021/ic301834x
_journal_volume 52
_journal_year 2013
_chemical_formula_moiety 'C23 H25 Cl Fe N5, F6 P, 2(C H4 O)'
_chemical_formula_sum 'C25 H33 Cl F6 Fe N5 O2 P'
_chemical_formula_weight 671.83
_space_group_IT_number 2
_symmetry_cell_setting triclinic
_symmetry_Int_Tables_number 2
_symmetry_space_group_name_Hall '-P 1'
_symmetry_space_group_name_H-M 'P -1'
_atom_sites_solution_hydrogens geom
_atom_sites_solution_primary direct
_atom_sites_solution_secondary difmap
_audit_creation_method SHELXL-97
_cell_angle_alpha 94.089(2)
_cell_angle_beta 106.403(2)
_cell_angle_gamma 107.687(2)
_cell_formula_units_Z 2
_cell_length_a 8.5292(3)
_cell_length_b 12.7218(5)
_cell_length_c 14.5089(6)
_cell_measurement_reflns_used 8454
_cell_measurement_temperature 100(1)
_cell_measurement_theta_max 36.15
_cell_measurement_theta_min 2.72
_cell_volume 1417.43(10)
_computing_structure_refinement 'SHELXL-97 (Sheldrick, 1997)'
_diffrn_ambient_temperature 100(1)
_diffrn_measured_fraction_theta_full 0.978
_diffrn_measured_fraction_theta_max 0.947
_diffrn_radiation_monochromator graphite
_diffrn_radiation_source 'fine-focus sealed tube'
_diffrn_radiation_type MoK\a
_diffrn_radiation_wavelength 0.71073
_diffrn_reflns_av_R_equivalents 0.0245
_diffrn_reflns_av_sigmaI/netI 0.0272
_diffrn_reflns_limit_h_max 13
_diffrn_reflns_limit_h_min -14
_diffrn_reflns_limit_k_max 21
_diffrn_reflns_limit_k_min -21
_diffrn_reflns_limit_l_max 24
_diffrn_reflns_limit_l_min -24
_diffrn_reflns_number 42868
_diffrn_reflns_theta_full 26.00
_diffrn_reflns_theta_max 36.48
_diffrn_reflns_theta_min 2.06
_exptl_absorpt_coefficient_mu 0.756
_exptl_absorpt_correction_T_max 0.9282
_exptl_absorpt_correction_T_min 0.9015
_exptl_absorpt_correction_type psi-scan
_exptl_absorpt_process_details SADABS
_exptl_crystal_density_diffrn 1.574
_exptl_crystal_F_000 692
_exptl_crystal_size_max 0.14
_exptl_crystal_size_mid 0.11
_exptl_crystal_size_min 0.10
_refine_diff_density_max 1.326
_refine_diff_density_min -1.259
_refine_diff_density_rms 0.106
_refine_ls_extinction_method none
_refine_ls_goodness_of_fit_ref 1.057
_refine_ls_hydrogen_treatment constr
_refine_ls_matrix_type full
_refine_ls_number_parameters 374
_refine_ls_number_reflns 13172
_refine_ls_number_restraints 0
_refine_ls_restrained_S_all 1.057
_refine_ls_R_factor_all 0.0704
_refine_ls_R_factor_gt 0.0515
_refine_ls_shift/su_max 0.005
_refine_ls_shift/su_mean 0.000
_refine_ls_structure_factor_coef Fsqd
_refine_ls_weighting_details 'calc w=1/[\s^2^(Fo^2^)+(0.0712P)^2^+1.5091P] where P=(Fo^2^+2Fc^2^)/3'
_refine_ls_weighting_scheme calc
_refine_ls_wR_factor_gt 0.1352
_refine_ls_wR_factor_ref 0.1507
_reflns_number_gt 10403
_reflns_number_total 13172
_reflns_threshold_expression >2sigma(I)
_cod_data_source_file ic301834x_si_003.cif
_cod_data_source_block 1185GuillotICMMO
_cod_original_cell_volume 1417.43(9)
_cod_database_code 4333543

loop_
_symmetry_equiv_pos_as_xyz
'x, y, z'
'-x, -y, -z'

loop_
_atom_site_label
_atom_site_type_symbol
_atom_site_fract_x
_atom_site_fract_y
_atom_site_fract_z
_atom_site_U_iso_or_equiv
_atom_site_adp_type
_atom_site_occupancy
_atom_site_symmetry_multiplicity
_atom_site_calc_flag
_atom_site_refinement_flags
C1 C 1.0962(2) 0.72446(16) 0.11994(13) 0.0232(3) Uani 1 1 d .
H1A H 1.1411 0.6647 0.1095 0.028 Uiso 1 1 calc R
H1B H 1.1474 0.7854 0.0894 0.028 Uiso 1 1 calc R
C2 C 0.9009(2) 0.68221(14) 0.07399(12) 0.0210(3) Uani 1 1 d .
H2A H 0.8712 0.6602 0.0041 0.025 Uiso 1 1 calc R
H2B H 0.8508 0.6168 0.1002 0.025 Uiso 1 1 calc R
C3 C 1.3151(2) 0.85465(16) 0.26151(14) 0.0247(3) Uani 1 1 d .
H3A H 1.3913 0.8386 0.2283 0.030 Uiso 1 1 calc R
H3B H 1.3671 0.8572 0.3307 0.030 Uiso 1 1 calc R
C4 C 1.2991(2) 0.96700(15) 0.24471(12) 0.0210(3) Uani 1 1 d .
C5 C 1.4365(2) 1.05341(19) 0.23542(15) 0.0281(4) Uani 1 1 d .
H5 H 1.5375 1.0413 0.2330 0.034 Uiso 1 1 calc R
C6 C 1.4202(3) 1.15805(19) 0.22980(16) 0.0308(4) Uani 1 1 d .
H6 H 1.5107 1.2175 0.2242 0.037 Uiso 1 1 calc R
C7 C 1.2675(3) 1.17290(17) 0.23268(14) 0.0268(3) Uani 1 1 d .
H7 H 1.2548 1.2428 0.2304 0.032 Uiso 1 1 calc R
C8 C 1.1339(2) 1.08200(15) 0.23898(13) 0.0220(3) Uani 1 1 d .
H8 H 1.0297 1.0915 0.2384 0.026 Uiso 1 1 calc R
C9 C 0.6388(2) 0.71860(14) 0.07422(12) 0.0207(3) Uani 1 1 d .
H9A H 0.5868 0.6724 0.0100 0.025 Uiso 1 1 calc R
H9B H 0.5871 0.7767 0.0747 0.025 Uiso 1 1 calc R
C10 C 0.6008(2) 0.64783(13) 0.14929(12) 0.0189(3) Uani 1 1 d .
C11 C 0.4406(2) 0.56443(14) 0.12938(15) 0.0239(3) Uani 1 1 d .
H11 H 0.3563 0.5498 0.0687 0.029 Uiso 1 1 calc R
C12 C 0.4084(3) 0.50329(16) 0.20142(17) 0.0287(4) Uani 1 1 d .
H12 H 0.3015 0.4477 0.1900 0.034 Uiso 1 1 calc R
C13 C 0.5371(3) 0.52588(16) 0.29040(16) 0.0290(4) Uani 1 1 d .
H13 H 0.5192 0.4852 0.3395 0.035 Uiso 1 1 calc R
C14 C 0.6931(3) 0.61046(16) 0.30465(14) 0.0248(3) Uani 1 1 d .
H14 H 0.7795 0.6259 0.3647 0.030 Uiso 1 1 calc R
C15 C 1.1447(3) 0.67254(16) 0.28247(14) 0.0249(3) Uani 1 1 d .
H15A H 1.2471 0.6522 0.2868 0.030 Uiso 1 1 calc R
H15B H 1.0430 0.6073 0.2498 0.030 Uiso 1 1 calc R
C16 C 1.1439(2) 0.70864(16) 0.38383(13) 0.0243(3) Uani 1 1 d .
C17 C 1.2041(3) 0.6581(2) 0.46100(16) 0.0361(5) Uani 1 1 d .
H17 H 1.2481 0.6010 0.4520 0.043 Uiso 1 1 calc R
C18 C 1.1981(4) 0.6939(3) 0.55227(17) 0.0435(6) Uani 1 1 d .
H18 H 1.2353 0.6600 0.6050 0.052 Uiso 1 1 calc R
C19 C 1.1356(4) 0.7807(2) 0.56326(15) 0.0392(5) Uani 1 1 d .
H19 H 1.1337 0.8078 0.6240 0.047 Uiso 1 1 calc R
C20 C 1.0762(3) 0.82660(18) 0.48285(13) 0.0279(4) Uani 1 1 d .
H20 H 1.0326 0.8842 0.4904 0.034 Uiso 1 1 calc R
C21 C 0.8580(3) 0.85249(15) 0.02727(13) 0.0234(3) Uani 1 1 d .
H21A H 0.9820 0.8854 0.0394 0.028 Uiso 1 1 calc R
H21B H 0.8056 0.8135 -0.0397 0.028 Uiso 1 1 calc R
C22 C 0.7873(3) 0.94195(15) 0.03944(13) 0.0241(3) Uani 1 1 d .
C23 C 0.7297(3) 1.01510(16) 0.04725(16) 0.0296(4) Uani 1 1 d .
H23 H 0.6847 1.0723 0.0534 0.035 Uiso 1 1 calc R
C24 C 0.6382(5) 0.8916(3) 0.5124(2) 0.0583(9) Uani 1 1 d .
H24A H 0.7593 0.9179 0.5499 0.088 Uiso 1 1 calc R
H24B H 0.5699 0.8708 0.5549 0.088 Uiso 1 1 calc R
H24C H 0.6101 0.9501 0.4803 0.088 Uiso 1 1 calc R
C25 C 0.5706(4) 0.6220(4) 0.5382(3) 0.0639(10) Uani 1 1 d .
H25A H 0.5193 0.6201 0.5893 0.096 Uiso 1 1 calc R
H25B H 0.5040 0.5571 0.4886 0.096 Uiso 1 1 calc R
H25C H 0.5716 0.6883 0.5104 0.096 Uiso 1 1 calc R
N1 N 1.1446(2) 0.76403(13) 0.22577(11) 0.0206(2) Uani 1 1 d .
N2 N 0.82693(19) 0.77050(11) 0.09355(10) 0.0175(2) Uani 1 1 d .
N3 N 1.14937(18) 0.98072(12) 0.24582(11) 0.0194(2) Uani 1 1 d .
N4 N 0.72592(19) 0.67145(12) 0.23588(11) 0.0195(2) Uani 1 1 d .
N5 N 1.0789(2) 0.79100(14) 0.39383(11) 0.0219(3) Uani 1 1 d .
Cl Cl 0.79810(6) 0.93623(4) 0.31279(3) 0.02349(8) Uani 1 1 d .
Fe Fe 0.94692(3) 0.832400(19) 0.256329(16) 0.01567(5) Uani 1 1 d .
O1 O 0.6018(3) 0.79701(18) 0.44145(14) 0.0432(4) Uani 1 1 d .
H1 H 0.6580 0.8152 0.4042 0.065 Uiso 1 1 calc R
O2 O 0.7302(10) 0.6225(6) 0.5741(5) 0.176(3) Uani 1 1 d .
H2 H 0.7659 0.6088 0.5293 0.264 Uiso 1 1 calc R
F1 F 0.7263(3) 0.39384(18) 0.16983(18) 0.0705(6) Uani 1 1 d .
F2 F 0.7211(2) 0.27012(12) 0.04949(11) 0.0389(3) Uani 1 1 d .
F3 F 0.99324(19) 0.28463(14) 0.12707(13) 0.0444(4) Uani 1 1 d .
F4 F 0.7939(2) 0.23842(11) 0.20425(10) 0.0357(3) Uani 1 1 d .
F5 F 1.0005(3) 0.40908(17) 0.24962(13) 0.0758(8) Uani 1 1 d .
F6 F 0.9309(2) 0.44012(11) 0.09558(12) 0.0447(4) Uani 1 1 d .
P P 0.85997(6) 0.33987(4) 0.14989(3) 0.02127(9) Uani 1 1 d .

loop_
_atom_site_aniso_label
_atom_site_aniso_U_11
_atom_site_aniso_U_22
_atom_site_aniso_U_33
_atom_site_aniso_U_23
_atom_site_aniso_U_13
_atom_site_aniso_U_12
C1 0.0251(8) 0.0281(7) 0.0212(7) 0.0022(6) 0.0121(6) 0.0119(6)
C2 0.0251(8) 0.0218(6) 0.0175(6) 0.0012(5) 0.0088(6) 0.0084(6)
C3 0.0144(7) 0.0319(8) 0.0282(8) 0.0034(7) 0.0063(6) 0.0095(6)
C4 0.0135(6) 0.0292(7) 0.0189(6) 0.0027(6) 0.0050(5) 0.0057(6)
C5 0.0147(7) 0.0414(10) 0.0260(8) 0.0088(7) 0.0071(6) 0.0050(7)
C6 0.0203(8) 0.0379(10) 0.0286(9) 0.0108(8) 0.0076(7) 0.0013(7)
C7 0.0225(8) 0.0278(8) 0.0253(8) 0.0082(6) 0.0045(7) 0.0039(6)
C8 0.0172(7) 0.0246(7) 0.0211(7) 0.0030(6) 0.0041(6) 0.0046(6)
C9 0.0173(7) 0.0209(6) 0.0192(6) 0.0036(5) 0.0017(6) 0.0036(5)
C10 0.0155(6) 0.0172(6) 0.0224(7) 0.0030(5) 0.0061(5) 0.0035(5)
C11 0.0169(7) 0.0188(6) 0.0330(9) 0.0030(6) 0.0073(7) 0.0030(5)
C12 0.0228(8) 0.0216(7) 0.0445(11) 0.0077(7) 0.0178(8) 0.0047(6)
C13 0.0316(9) 0.0258(8) 0.0379(10) 0.0133(7) 0.0218(8) 0.0094(7)
C14 0.0250(8) 0.0273(8) 0.0243(8) 0.0085(6) 0.0116(7) 0.0079(6)
C15 0.0274(8) 0.0292(8) 0.0233(7) 0.0045(6) 0.0091(7) 0.0160(7)
C16 0.0228(8) 0.0302(8) 0.0206(7) 0.0036(6) 0.0048(6) 0.0122(7)
C17 0.0413(12) 0.0479(12) 0.0271(9) 0.0119(8) 0.0085(9) 0.0272(10)
C18 0.0545(16) 0.0589(15) 0.0231(9) 0.0132(9) 0.0066(10) 0.0316(13)
C19 0.0477(14) 0.0557(14) 0.0161(7) 0.0052(8) 0.0057(8) 0.0246(12)
C20 0.0309(9) 0.0380(9) 0.0154(7) 0.0005(6) 0.0054(7) 0.0151(8)
C21 0.0299(9) 0.0252(7) 0.0182(7) 0.0080(6) 0.0110(6) 0.0094(6)
C22 0.0256(8) 0.0212(7) 0.0218(7) 0.0057(6) 0.0062(6) 0.0033(6)
C23 0.0331(10) 0.0214(7) 0.0317(9) 0.0064(7) 0.0083(8) 0.0072(7)
C24 0.0498(17) 0.083(2) 0.0288(11) -0.0036(13) 0.0158(12) 0.0041(16)
C25 0.0370(14) 0.084(2) 0.065(2) 0.0452(19) 0.0131(14) 0.0079(15)
N1 0.0188(6) 0.0265(6) 0.0192(6) 0.0028(5) 0.0078(5) 0.0100(5)
N2 0.0180(6) 0.0187(5) 0.0153(5) 0.0032(4) 0.0057(5) 0.0052(5)
N3 0.0136(6) 0.0228(6) 0.0199(6) 0.0016(5) 0.0050(5) 0.0042(5)
N4 0.0179(6) 0.0217(6) 0.0192(6) 0.0045(5) 0.0074(5) 0.0053(5)
N5 0.0198(6) 0.0291(7) 0.0159(6) 0.0007(5) 0.0033(5) 0.0100(5)
Cl 0.02139(18) 0.02773(18) 0.02679(19) 0.00325(14) 0.01263(15) 0.01169(15)
Fe 0.01299(10) 0.01962(10) 0.01427(9) 0.00066(7) 0.00502(7) 0.00526(7)
O1 0.0399(10) 0.0609(12) 0.0335(8) 0.0157(8) 0.0187(8) 0.0157(9)
O2 0.246(7) 0.201(6) 0.210(7) 0.121(5) 0.174(6) 0.144(6)
F1 0.0955(16) 0.0621(11) 0.0967(16) 0.0160(11) 0.0658(14) 0.0536(12)
F2 0.0348(7) 0.0376(7) 0.0311(6) 0.0023(5) -0.0051(6) 0.0090(6)
F3 0.0313(7) 0.0566(9) 0.0682(10) 0.0357(8) 0.0300(7) 0.0281(7)
F4 0.0432(8) 0.0321(6) 0.0337(6) 0.0118(5) 0.0232(6) 0.0039(5)
F5 0.0918(16) 0.0508(10) 0.0287(8) 0.0004(7) -0.0077(9) -0.0278(10)
F6 0.0707(11) 0.0236(6) 0.0446(8) 0.0157(5) 0.0274(8) 0.0120(6)
P 0.0223(2) 0.01961(17) 0.02093(19) 0.00362(14) 0.00812(16) 0.00456(15)

loop_
_atom_type_symbol
_atom_type_description
_atom_type_scat_dispersion_real
_atom_type_scat_dispersion_imag
_atom_type_scat_source
C C 0.0033 0.0016 'International Tables Vol C Tables 4.2.6.8 and 6.1.1.4'
H H 0.0000 0.0000 'International Tables Vol C Tables 4.2.6.8 and 6.1.1.4'
N N 0.0061 0.0033 'International Tables Vol C Tables 4.2.6.8 and 6.1.1.4'
F F 0.0171 0.0103 'International Tables Vol C Tables 4.2.6.8 and 6.1.1.4'
P P 0.1023 0.0942 'International Tables Vol C Tables 4.2.6.8 and 6.1.1.4'
Cl Cl 0.1484 0.1585 'International Tables Vol C Tables 4.2.6.8 and 6.1.1.4'
Fe Fe 0.3463 0.8444 'International Tables Vol C Tables 4.2.6.8 and 6.1.1.4'
O O 0.0106 0.0060 'International Tables Vol C Tables 4.2.6.8 and 6.1.1.4'

loop_
_geom_angle_atom_site_label_1
_geom_angle_atom_site_label_2
_geom_angle_atom_site_label_3
_geom_angle
N1 C1 C2 110.35(13)
N2 C2 C1 110.84(14)
N1 C3 C4 111.81(14)
N3 C4 C5 122.22(17)
N3 C4 C3 116.22(15)
C5 C4 C3 121.41(16)
C6 C5 C4 118.77(17)
C7 C6 C5 119.12(17)
C6 C7 C8 118.95(19)
N3 C8 C7 122.31(17)
N2 C9 C10 111.38(13)
N4 C10 C11 122.38(16)
N4 C10 C9 117.01(14)
C11 C10 C9 120.59(16)
C12 C11 C10 118.92(18)
C13 C12 C11 119.20(17)
C12 C13 C14 118.41(17)
N4 C14 C13 123.19(19)
N1 C15 C16 110.20(14)
N5 C16 C17 122.25(18)
N5 C16 C15 116.13(15)
C17 C16 C15 121.61(17)
C16 C17 C18 119.0(2)
C19 C18 C17 118.8(2)
C20 C19 C18 119.1(2)
N5 C20 C19 122.41(19)
C22 C21 N2 112.94(14)
C23 C22 C21 178.53(19)
C15 N1 C3 110.52(15)
C15 N1 C1 112.26(14)
C3 N1 C1 110.75(14)
C15 N1 Fe 105.21(10)
C3 N1 Fe 107.82(10)
C1 N1 Fe 110.04(11)
C9 N2 C21 109.30(14)
C9 N2 C2 109.33(13)
C21 N2 C2 108.55(12)
C9 N2 Fe 106.70(9)
C21 N2 Fe 118.19(11)
C2 N2 Fe 104.47(10)
C8 N3 C4 118.58(15)
C8 N3 Fe 125.13(11)
C4 N3 Fe 116.28(12)
C10 N4 C14 117.90(15)
C10 N4 Fe 113.68(10)
C14 N4 Fe 127.28(13)
C16 N5 C20 118.42(16)
C16 N5 Fe 114.40(11)
C20 N5 Fe 126.28(13)
N5 Fe N3 101.14(6)
N5 Fe N1 74.19(5)
N3 Fe N1 76.26(6)
N5 Fe N4 87.67(6)
N3 Fe N4 168.98(5)
N1 Fe N4 100.14(6)
N5 Fe N2 143.88(5)
N3 Fe N2 95.53(5)
N1 Fe N2 79.08(5)
N4 Fe N2 73.50(5)
N5 Fe Cl 99.55(4)
N3 Fe Cl 93.81(4)
N1 Fe Cl 166.68(4)
N4 Fe Cl 91.20(4)
N2 Fe Cl 111.13(4)
F1 P F5 90.21(15)
F1 P F2 90.52(12)
F5 P F2 179.24(13)
F1 P F6 90.39(10)
F5 P F6 89.57(10)
F2 P F6 90.24(9)
F1 P F4 91.29(10)
F5 P F4 90.07(9)
F2 P F4 90.10(8)
F6 P F4 178.29(9)
F1 P F3 178.70(12)
F5 P F3 90.98(14)
F2 P F3 88.29(9)
F6 P F3 89.09(8)
F4 P F3 89.25(8)

loop_
_geom_bond_atom_site_label_1
_geom_bond_atom_site_label_2
_geom_bond_distance
C1 N1 1.479(2)
C1 C2 1.512(3)
C2 N2 1.492(2)
C3 N1 1.477(2)
C3 C4 1.507(3)
C4 N3 1.345(2)
C4 C5 1.388(3)
C5 C6 1.385(3)
C6 C7 1.383(3)
C7 C8 1.385(3)
C8 N3 1.342(2)
C9 N2 1.471(2)
C9 C10 1.505(2)
C10 N4 1.342(2)
C10 C11 1.389(2)
C11 C12 1.386(3)
C12 C13 1.382(3)
C13 C14 1.384(3)
C14 N4 1.346(2)
C15 N1 1.473(2)
C15 C16 1.512(3)
C16 N5 1.343(2)
C16 C17 1.381(3)
C17 C18 1.389(3)
C18 C19 1.382(4)
C19 C20 1.379(3)
C20 N5 1.347(2)
C21 C22 1.462(3)
C21 N2 1.484(2)
C22 C23 1.189(3)
C24 O1 1.422(4)
C25 O2 1.311(7)
N1 Fe 2.2482(14)
N2 Fe 2.2639(14)
N3 Fe 2.1852(14)
N4 Fe 2.2552(15)
N5 Fe 2.1832(15)
Cl Fe 2.3407(4)
F1 P 1.5776(17)
F2 P 1.5858(15)
F3 P 1.6001(14)
F4 P 1.5998(13)
F5 P 1.5820(17)
F6 P 1.5991(14)
